data_7204579
loop_
_publ_author_name
'Jotaro Nakazaki'
'InGwon Chung'
'Michio M. Matsushita'
'Tadashi Sugawara'
'Ryoji Watanabe'
'Akira Izuoka'
'Yuzo Kawada'

_publ_section_title
;
 Design and preparation of pyrrole-based spin-polarized donors
;
_journal_issue 5
_journal_name_full 'J. Mater. Chem.'
_journal_page_first 1011
_journal_page_last 1022
_journal_paper_doi 10.1039/b211986b
_journal_volume 13
_journal_year 2003
_chemical_formula_sum 'C11 H16 N3 O2'
_chemical_formula_weight 222.27
_chemical_name_common 1-pyrrolylNN
_space_group_IT_number 14
_symmetry_cell_setting monoclinic
_symmetry_Int_Tables_number 14
_symmetry_space_group_name_Hall '-P 2yn'
_symmetry_space_group_name_H-M 'P 1 21/n 1'
_atom_sites_solution_hydrogens geom
_atom_sites_solution_primary direct
_atom_sites_solution_secondary difmap
_audit_creation_date 'Mon Nov 25 20:01:24 2002'
_audit_creation_method SHELXL-97
_cell_angle_alpha 90.00
_cell_angle_beta 96.531(11)
_cell_angle_gamma 90.00
_cell_formula_units_Z 4
_cell_length_a 9.8453(16)
_cell_length_b 16.530(3)
_cell_length_c 7.2587(9)
_cell_measurement_reflns_used 25
_cell_measurement_temperature 298.2
_cell_measurement_theta_max 25.0
_cell_measurement_theta_min 20.0
_cell_volume 1173.6(3)
_computing_cell_refinement 'MSC/AFC Diffractometer Control'
_computing_data_collection 'MSC/AFC Diffractometer Control'
_computing_structure_refinement SHELXL-97
_computing_structure_solution SHELXS-97
_diffrn_ambient_temperature 298.2
_diffrn_measured_fraction_theta_full 0.990
_diffrn_measured_fraction_theta_max 0.990
_diffrn_measurement_device_type 'Rigaku AFC5S'
_diffrn_measurement_method \w
_diffrn_radiation_detector 'scintillation counter'
_diffrn_radiation_monochromator graphite
_diffrn_radiation_source 'Rigaku sealed tube'
_diffrn_radiation_type 'Mo K\a'
_diffrn_radiation_wavelength 0.71069
_diffrn_reflns_av_R_equivalents 0.0194
_diffrn_reflns_av_sigmaI/netI 1.2803
_diffrn_reflns_limit_h_max 12
_diffrn_reflns_limit_h_min -12
_diffrn_reflns_limit_k_max 21
_diffrn_reflns_limit_k_min 0
_diffrn_reflns_limit_l_max 9
_diffrn_reflns_limit_l_min 0
_diffrn_reflns_number 2870
_diffrn_reflns_theta_full 27.50
_diffrn_reflns_theta_max 27.50
_diffrn_reflns_theta_min 2.42
_diffrn_standards_interval_count 150
_diffrn_standards_number 3
_exptl_absorpt_coefficient_mu 0.089
_exptl_absorpt_correction_type none
_exptl_crystal_colour blue
_exptl_crystal_density_diffrn 1.258
_exptl_crystal_density_meas ?
_exptl_crystal_description block
_exptl_crystal_size_max .44
_exptl_crystal_size_mid .40
_exptl_crystal_size_min .32
_refine_diff_density_max 0.177
_refine_diff_density_min -0.150
_refine_diff_density_rms 0.031
_refine_ls_extinction_coef 0.007(3)
_refine_ls_extinction_expression Fc^*^=kFc[1+0.001xFc^2^\l^3^/sin(2\q)]^-1/4^
_refine_ls_extinction_method SHELXL
_refine_ls_goodness_of_fit_ref 1.016
_refine_ls_hydrogen_treatment mixed
_refine_ls_matrix_type full
_refine_ls_number_parameters 210
_refine_ls_number_reflns 2667
_refine_ls_number_restraints 0
_refine_ls_restrained_S_all 1.016
_refine_ls_R_factor_all 0.0783
_refine_ls_R_factor_gt 0.0445
_refine_ls_shift/su_max 0.001
_refine_ls_shift/su_mean 0.000
_refine_ls_structure_factor_coef Fsqd
_refine_ls_weighting_details 'calc w=1/[\s^2^(Fo^2^)+(0.0778P)^2^+0.0000P] where P=(Fo^2^+2Fc^2^)/3'
_refine_ls_weighting_scheme calc
_refine_ls_wR_factor_gt 0.1241
_refine_ls_wR_factor_ref 0.1335
_reflns_number_gt 1788
_reflns_number_total 2667
_reflns_threshold_expression >2sigma(I)
_cod_data_source_file b211986b.txt
_cod_data_source_block 1
_cod_original_cell_volume 1173.7(3)
_cod_original_sg_symbol_H-M P21/n
_cod_database_code 7204579

loop_
_symmetry_equiv_pos_as_xyz
'x, y, z'
'-x+1/2, y+1/2, -z+1/2'
'-x, -y, -z'
'x-1/2, -y-1/2, z-1/2'

loop_
_atom_site_label
_atom_site_type_symbol
_atom_site_fract_x
_atom_site_fract_y
_atom_site_fract_z
_atom_site_U_iso_or_equiv
_atom_site_adp_type
_atom_site_occupancy
_atom_site_symmetry_multiplicity
_atom_site_calc_flag
_atom_site_refinement_flags
_atom_site_disorder_assembly
_atom_site_disorder_group
O1 O 0.18888(14) 1.18008(7) -0.13844(18) 0.0688(4) Uani 1 1 d . . .
O2 O 0.40934(15) 0.98037(7) 0.2260(2) 0.0736(4) Uani 1 1 d . . .
N1 N 0.19400(13) 1.00772(7) -0.06940(17) 0.0451(3) Uani 1 1 d . . .
N2 N 0.27075(13) 1.14510(7) -0.01323(18) 0.0459(3) Uani 1 1 d . . .
N3 N 0.37326(14) 1.05012(7) 0.16294(19) 0.0480(4) Uani 1 1 d . . .
C1 C 0.14029(18) 1.00998(12) -0.2543(2) 0.0547(4) Uani 1 1 d . . .
C2 C 0.0652(2) 0.94219(12) -0.2894(3) 0.0628(5) Uani 1 1 d . . .
C3 C 0.07023(19) 0.89747(11) -0.1239(3) 0.0608(5) Uani 1 1 d . . .
C4 C 0.14940(19) 0.93767(10) 0.0087(3) 0.0543(4) Uani 1 1 d . . .
C5 C 0.27608(15) 1.06561(9) 0.0227(2) 0.0420(4) Uani 1 1 d . . .
C6 C 0.38709(15) 1.18862(9) 0.0963(2) 0.0454(4) Uani 1 1 d . . .
C7 C 0.42623(16) 1.12689(9) 0.2539(2) 0.0452(4) Uani 1 1 d . . .
C8 C 0.4966(2) 1.20043(14) -0.0331(3) 0.0654(5) Uani 1 1 d . . .
C9 C 0.3404(2) 1.27037(11) 0.1600(3) 0.0665(5) Uani 1 1 d . . .
C10 C 0.3494(3) 1.13716(17) 0.4238(3) 0.0736(6) Uani 1 1 d . . .
C11 C 0.5782(2) 1.11880(14) 0.3131(4) 0.0705(6) Uani 1 1 d . . .
H1 H 0.158(2) 1.0533(13) -0.327(3) 0.067(6) Uiso 1 1 d . . .
H2 H 0.020(2) 0.9283(13) -0.407(3) 0.076(6) Uiso 1 1 d . . .
H3 H 0.023(2) 0.8468(13) -0.106(3) 0.073(6) Uiso 1 1 d . . .
H4 H 0.175(2) 0.9260(13) 0.130(3) 0.075(6) Uiso 1 1 d . . .
H5 H 0.575(2) 1.2258(13) 0.032(3) 0.073(6) Uiso 1 1 d . . .
H6 H 0.453(2) 1.2290(14) -0.139(3) 0.083(7) Uiso 1 1 d . . .
H7 H 0.527(2) 1.1458(14) -0.070(3) 0.072(6) Uiso 1 1 d . . .
H8 H 0.259(3) 1.2630(15) 0.215(3) 0.093(8) Uiso 1 1 d . . .
H9 H 0.317(2) 1.3065(13) 0.048(3) 0.070(5) Uiso 1 1 d . . .
H10 H 0.416(2) 1.2964(14) 0.242(3) 0.084(7) Uiso 1 1 d . . .
H11 H 0.375(3) 1.1855(18) 0.487(4) 0.106(9) Uiso 1 1 d . . .
H12 H 0.370(2) 1.0933(14) 0.509(3) 0.082(7) Uiso 1 1 d . . .
H13 H 0.241(3) 1.1442(15) 0.381(3) 0.099(8) Uiso 1 1 d . . .
H14 H 0.594(2) 1.0802(15) 0.415(3) 0.085(7) Uiso 1 1 d . . .
H15 H 0.614(2) 1.1730(15) 0.355(3) 0.085(7) Uiso 1 1 d . . .
H16 H 0.628(3) 1.1027(16) 0.201(4) 0.105(9) Uiso 1 1 d . . .

loop_
_atom_site_aniso_label
_atom_site_aniso_U_11
_atom_site_aniso_U_22
_atom_site_aniso_U_33
_atom_site_aniso_U_23
_atom_site_aniso_U_13
_atom_site_aniso_U_12
O1 0.0747(8) 0.0473(7) 0.0757(9) 0.0153(6) -0.0291(7) 0.0023(6)
O2 0.0956(10) 0.0372(6) 0.0789(9) 0.0117(6) -0.0302(7) 0.0043(6)
N1 0.0500(7) 0.0394(7) 0.0443(7) 0.0019(5) -0.0020(6) -0.0054(5)
N2 0.0489(7) 0.0365(6) 0.0495(7) 0.0063(5) -0.0064(6) 0.0011(5)
N3 0.0578(8) 0.0347(7) 0.0482(7) 0.0048(6) -0.0079(6) 0.0008(6)
C1 0.0564(10) 0.0577(10) 0.0472(9) 0.0039(8) -0.0059(8) -0.0071(8)
C2 0.0592(10) 0.0626(11) 0.0626(11) -0.0106(9) -0.0113(9) -0.0058(9)
C3 0.0604(10) 0.0449(9) 0.0761(13) -0.0038(9) 0.0031(9) -0.0111(8)
C4 0.0656(11) 0.0419(8) 0.0548(10) 0.0040(8) 0.0038(9) -0.0087(8)
C5 0.0479(8) 0.0350(7) 0.0418(8) 0.0025(6) -0.0007(6) -0.0004(6)
C6 0.0476(8) 0.0366(8) 0.0499(9) -0.0006(6) -0.0028(7) -0.0016(6)
C7 0.0509(8) 0.0377(7) 0.0445(8) -0.0023(6) -0.0047(7) -0.0012(6)
C8 0.0678(12) 0.0595(12) 0.0691(13) 0.0084(10) 0.0095(11) -0.0123(10)
C9 0.0736(13) 0.0381(9) 0.0837(14) -0.0061(9) -0.0086(12) 0.0090(9)
C10 0.0996(18) 0.0729(14) 0.0491(11) -0.0021(11) 0.0121(11) -0.0032(12)
C11 0.0590(11) 0.0570(12) 0.0887(16) 0.0099(11) -0.0212(11) -0.0014(9)

loop_
_atom_type_symbol
_atom_type_description
_atom_type_scat_dispersion_real
_atom_type_scat_dispersion_imag
_atom_type_scat_source
C C 0.0033 0.0016 'International Tables Vol C Tables 4.2.6.8 and 6.1.1.4'
H H 0.0000 0.0000 'International Tables Vol C Tables 4.2.6.8 and 6.1.1.4'
N N 0.0061 0.0033 'International Tables Vol C Tables 4.2.6.8 and 6.1.1.4'
O O 0.0106 0.0060 'International Tables Vol C Tables 4.2.6.8 and 6.1.1.4'

loop_
_geom_angle_atom_site_label_1
_geom_angle_atom_site_label_2
_geom_angle_atom_site_label_3
_geom_angle
_geom_angle_site_symmetry_1
_geom_angle_site_symmetry_3
_geom_angle_publ_flag
C5 N1 C4 125.43(14) . . ?
C5 N1 C1 126.16(14) . . ?
C4 N1 C1 108.40(14) . . ?
O1 N2 C5 126.02(13) . . ?
O1 N2 C6 122.65(12) . . ?
C5 N2 C6 110.87(12) . . ?
O2 N3 C5 126.20(13) . . ?
O2 N3 C7 122.63(12) . . ?
C5 N3 C7 110.85(11) . . ?
C2 C1 N1 107.46(17) . . ?
C2 C1 H1 132.6(13) . . ?
N1 C1 H1 120.0(13) . . ?
C1 C2 C3 108.07(17) . . ?
C1 C2 H2 124.2(14) . . ?
C3 C2 H2 127.7(14) . . ?
C4 C3 C2 108.22(16) . . ?
C4 C3 H3 125.3(12) . . ?
C2 C3 H3 126.5(12) . . ?
C3 C4 N1 107.83(17) . . ?
C3 C4 H4 131.4(14) . . ?
N1 C4 H4 120.8(14) . . ?
N3 C5 N2 110.13(13) . . ?
N3 C5 N1 124.43(13) . . ?
N2 C5 N1 125.44(13) . . ?
N2 C6 C9 110.43(14) . . ?
N2 C6 C8 106.64(14) . . ?
C9 C6 C8 109.55(16) . . ?
N2 C6 C7 100.73(11) . . ?
C9 C6 C7 114.88(14) . . ?
C8 C6 C7 113.97(14) . . ?
N3 C7 C11 109.49(15) . . ?
N3 C7 C10 105.69(15) . . ?
C11 C7 C10 110.17(17) . . ?
N3 C7 C6 100.84(11) . . ?
C11 C7 C6 114.99(15) . . ?
C10 C7 C6 114.74(15) . . ?
C6 C8 H5 109.9(13) . . ?
C6 C8 H6 105.6(14) . . ?
H5 C8 H6 116.3(19) . . ?
C6 C8 H7 107.6(12) . . ?
H5 C8 H7 106.5(18) . . ?
H6 C8 H7 110.6(18) . . ?
C6 C9 H8 108.4(16) . . ?
C6 C9 H9 109.3(11) . . ?
H8 C9 H9 107(2) . . ?
C6 C9 H10 109.5(13) . . ?
H8 C9 H10 115(2) . . ?
H9 C9 H10 107.8(17) . . ?
C7 C10 H11 110.8(17) . . ?
C7 C10 H12 110.5(14) . . ?
H11 C10 H12 108(2) . . ?
C7 C10 H13 110.0(13) . . ?
H11 C10 H13 105(2) . . ?
H12 C10 H13 113(2) . . ?
C7 C11 H14 110.0(14) . . ?
C7 C11 H15 108.1(13) . . ?
H14 C11 H15 109.7(17) . . ?
C7 C11 H16 109.9(15) . . ?
H14 C11 H16 112(2) . . ?
H15 C11 H16 107(2) . . ?

loop_
_geom_bond_atom_site_label_1
_geom_bond_atom_site_label_2
_geom_bond_distance
_geom_bond_site_symmetry_2
_geom_bond_publ_flag
O1 N2 1.2820(16) . ?
O2 N3 1.2759(16) . ?
N1 C5 1.3758(19) . ?
N1 C4 1.383(2) . ?
N1 C1 1.386(2) . ?
N2 C5 1.3396(18) . ?
N2 C6 1.5015(19) . ?
N3 C5 1.3400(19) . ?
N3 C7 1.4966(19) . ?
C1 C2 1.350(3) . ?
C1 H1 0.92(2) . ?
C2 C3 1.407(3) . ?
C2 H2 0.94(2) . ?
C3 C4 1.343(3) . ?
C3 H3 0.97(2) . ?
C4 H4 0.91(2) . ?
C6 C9 1.516(2) . ?
C6 C8 1.521(3) . ?
C6 C7 1.549(2) . ?
C7 C11 1.515(3) . ?
C7 C10 1.528(3) . ?
C8 H5 0.95(2) . ?
C8 H6 0.96(2) . ?
C8 H7 1.00(2) . ?
C9 H8 0.95(3) . ?
C9 H9 1.01(2) . ?
C9 H10 1.00(2) . ?
C10 H11 0.94(3) . ?
C10 H12 0.96(2) . ?
C10 H13 1.08(3) . ?
C11 H14 0.97(2) . ?
C11 H15 1.00(2) . ?
C11 H16 1.03(3) . ?

loop_
_geom_torsion_atom_site_label_1
_geom_torsion_atom_site_label_2
_geom_torsion_atom_site_label_3
_geom_torsion_atom_site_label_4
_geom_torsion
_geom_torsion_site_symmetry_1
_geom_torsion_site_symmetry_2
_geom_torsion_site_symmetry_3
_geom_torsion_site_symmetry_4
_geom_torsion_publ_flag
C5 N1 C1 C2 -179.66(16) . . . . ?
C4 N1 C1 C2 -0.6(2) . . . . ?
N1 C1 C2 C3 0.9(2) . . . . ?
C1 C2 C3 C4 -0.9(2) . . . . ?
C2 C3 C4 N1 0.5(2) . . . . ?
C5 N1 C4 C3 179.11(15) . . . . ?
C1 N1 C4 C3 0.0(2) . . . . ?
O2 N3 C5 N2 -176.44(16) . . . . ?
C7 N3 C5 N2 9.89(18) . . . . ?
O2 N3 C5 N1 3.8(3) . . . . ?
C7 N3 C5 N1 -169.89(14) . . . . ?
O1 N2 C5 N3 -179.76(15) . . . . ?
C6 N2 C5 N3 7.86(18) . . . . ?
O1 N2 C5 N1 0.0(3) . . . . ?
C6 N2 C5 N1 -172.37(14) . . . . ?
C4 N1 C5 N3 32.5(2) . . . . ?
C1 N1 C5 N3 -148.52(17) . . . . ?
C4 N1 C5 N2 -147.20(17) . . . . ?
C1 N1 C5 N2 31.7(3) . . . . ?
O1 N2 C6 C9 44.6(2) . . . . ?
C5 N2 C6 C9 -142.76(16) . . . . ?
O1 N2 C6 C8 -74.38(19) . . . . ?
C5 N2 C6 C8 98.30(16) . . . . ?
O1 N2 C6 C7 166.41(14) . . . . ?
C5 N2 C6 C7 -20.92(16) . . . . ?
O2 N3 C7 C11 42.3(2) . . . . ?
C5 N3 C7 C11 -143.75(17) . . . . ?
O2 N3 C7 C10 -76.3(2) . . . . ?
C5 N3 C7 C10 97.61(17) . . . . ?
O2 N3 C7 C6 163.92(16) . . . . ?
C5 N3 C7 C6 -22.15(16) . . . . ?
N2 C6 C7 N3 24.03(14) . . . . ?
C9 C6 C7 N3 142.68(15) . . . . ?
C8 C6 C7 N3 -89.75(16) . . . . ?
N2 C6 C7 C11 141.67(16) . . . . ?
C9 C6 C7 C11 -99.7(2) . . . . ?
C8 C6 C7 C11 27.9(2) . . . . ?
N2 C6 C7 C10 -89.02(17) . . . . ?
C9 C6 C7 C10 29.6(2) . . . . ?
C8 C6 C7 C10 157.21(17) . . . . ?
